data_2105911
loop_
_publ_author_name
'Allan, David R.'
'Bailey, Daniel'
'Bird, Nigel'
'Blake, Alexander J.'
'Champness, Neil R.'
'Huang, Deguang'
'Keane, Conal P.'
'McMaster, Jonathan'
'Prior, Timothy J.'
'Tidey, Jeremiah P.'
'Schr\"oder, Martin'

_publ_section_title
;
 High-pressure studies of palladium and platinum thioether macrocyclic
 dihalide complexes
;
_journal_coeditor_code XK5015
_journal_issue 3
_journal_name_full 'Acta Crystallographica Section B'
_journal_page_first 469
_journal_page_last 486
_journal_paper_doi 10.1107/S2052520614008786
_journal_volume 70
_journal_year 2014
_chemical_formula_moiety 'C6 H12 Br2 Pt S3'
_chemical_formula_sum 'C6 H12 Br2 Pt S3'
_chemical_formula_weight 535.25
_chemical_name_systematic
;
 ?
;
_space_group_IT_number 19
_symmetry_cell_setting orthorhombic
_symmetry_space_group_name_Hall 'P 2ac 2ab'
_symmetry_space_group_name_H-M 'P 21 21 21'
_atom_sites_solution_hydrogens geom
_atom_sites_solution_primary isomor
_audit_creation_method SHELXL97
_cell_angle_alpha 90.00
_cell_angle_beta 90.00
_cell_angle_gamma 90.00
_cell_formula_units_Z 4
_cell_length_a 7.0551(15)
_cell_length_b 11.344(3)
_cell_length_c 12.20(5)
_cell_measurement_pressure 4820000
_cell_measurement_reflns_used 2756
_cell_measurement_temperature 296(2)
_cell_measurement_theta_max 29.4423
_cell_measurement_theta_min 1.7401
_cell_volume 976(4)
_computing_cell_refinement
;CrysAlisPro, Oxford Diffraction Ltd.,
Version 1.171.34.9 (release 08-12-2009 CrysAlis171 .NET)
(compiled Dec  8 2009,17:31:18)
;
_computing_data_collection 'CrystalClear (Rigaku, 2008)'
_computing_data_reduction
;
CrysAlisPro, Oxford Diffraction Ltd.,
Version 1.171.34.9 (release 08-12-2009 CrysAlis171 .NET)
(compiled Dec  8 2009,17:31:18)
;
_computing_publication_material 'enCIFer (Allen et al., 2004); PLATON (Spek, 2009)'
_computing_structure_refinement 'SHELXL-97 (Sheldrick, 2008)'
_diffrn_ambient_temperature 296(2)
_diffrn_detector_area_resol_mean 28.5714
_diffrn_measured_fraction_theta_full 0.357
_diffrn_measured_fraction_theta_max 0.325
_diffrn_measurement_device_type 'Rigaku 724 CCD area detector on Crystal Logic 4-circle kappa goniometer'
_diffrn_measurement_method omega
_diffrn_radiation_monochromator 'silicon double crystal'
_diffrn_radiation_source 'Diamond Light Source Beamline I19'
_diffrn_radiation_type synchrotron
_diffrn_radiation_wavelength 0.6889
_diffrn_reflns_av_R_equivalents 0.066
_diffrn_reflns_av_sigmaI/netI 0.092
_diffrn_reflns_limit_h_max 9
_diffrn_reflns_limit_h_min -8
_diffrn_reflns_limit_k_max 14
_diffrn_reflns_limit_k_min -16
_diffrn_reflns_limit_l_max 4
_diffrn_reflns_limit_l_min -4
_diffrn_reflns_number 3807
_diffrn_reflns_theta_full 27.50
_diffrn_reflns_theta_max 29.28
_diffrn_reflns_theta_min 3.23
_exptl_absorpt_coefficient_mu 23.135
_exptl_absorpt_correction_T_max 1.00000
_exptl_absorpt_correction_T_min 0.61845
_exptl_absorpt_correction_type multi-scan
_exptl_absorpt_process_details
;
CrysAlisPro, Oxford Diffraction Ltd.,
Version 1.171.34.9 (release 08-12-2009 CrysAlis171 .NET)
(compiled Dec  8 2009,17:31:18)
Empirical absorption correction using spherical harmonics,
 implemented in SCALE3 ABSPACK scaling algorithm.
;
_exptl_crystal_colour red
_exptl_crystal_density_diffrn 3.641
_exptl_crystal_density_method 'not measured'
_exptl_crystal_description block
_exptl_crystal_F_000 976
_exptl_crystal_size_max 0.15
_exptl_crystal_size_mid 0.1
_exptl_crystal_size_min 0.1
_refine_diff_density_max 0.79
_refine_diff_density_min -1.37
_refine_ls_abs_structure_details 'Flack H D (1983), Acta Cryst. A39, 876-881'
_refine_ls_abs_structure_Flack -0.024(18)
_refine_ls_extinction_method none
_refine_ls_goodness_of_fit_ref 0.75
_refine_ls_hydrogen_treatment constr
_refine_ls_matrix_type full
_refine_ls_number_parameters 109
_refine_ls_number_reflns 834
_refine_ls_number_restraints 102
_refine_ls_restrained_S_all 0.72
_refine_ls_R_factor_all 0.0318
_refine_ls_R_factor_gt 0.0265
_refine_ls_shift/su_max 0.000
_refine_ls_shift/su_mean 0.000
_refine_ls_structure_factor_coef Fsqd
_refine_ls_weighting_details 'calc w=1/[\s^2^(Fo^2^)] where P=(Fo^2^+2Fc^2^)/3'
_refine_ls_weighting_scheme calc
_refine_ls_wR_factor_gt 0.0444
_refine_ls_wR_factor_ref 0.0460
_reflns_number_gt 707
_reflns_number_total 834
_reflns_threshold_expression >2sigma(I)
_cod_data_source_file xk5015sup1.cif
_cod_data_source_block cmpd_4_48.2_kbar
_cod_database_code 2105911
_cod_database_fobs_code 2105911

loop_
_symmetry_equiv_pos_as_xyz
'x, y, z'
'-x+1/2, -y, z+1/2'
'-x, y+1/2, -z+1/2'
'x+1/2, -y+1/2, -z'

loop_
_atom_site_type_symbol
_atom_site_label
_atom_site_fract_x
_atom_site_fract_y
_atom_site_fract_z
_atom_site_U_iso_or_equiv
_atom_site_adp_type
_atom_site_calc_flag
_atom_site_refinement_flags
_atom_site_occupancy
_atom_site_symmetry_multiplicity
Pt Pt1 -0.91231(6) -0.12576(4) -0.61669(14) 0.0118(7) Uani d U 1 1
Br Br1 -0.74552(19) -0.24775(11) -0.7514(4) 0.0228(11) Uani d U 1 1
Br Br2 -1.16512(17) -0.07055(11) -0.7470(4) 0.0196(11) Uani d U 1 1
S S1 -0.6893(4) 0.1035(3) -0.6118(10) 0.0169(17) Uani d DU 1 1
C C2 -0.5403(14) 0.0444(9) -0.505(2) 0.015(2) Uani d DU 1 1
H H2A -0.4200 0.0857 -0.5081 0.018 Uiso calc R 1 1
H H2B -0.5985 0.0630 -0.4355 0.018 Uiso calc R 1 1
C C3 -0.4992(13) -0.0868(9) -0.507(3) 0.0158(18) Uani d DU 1 1
H H3B -0.4114 -0.1037 -0.4479 0.019 Uiso calc R 1 1
H H3A -0.4346 -0.1048 -0.5752 0.019 Uiso calc R 1 1
S S4 -0.6953(4) -0.1848(3) -0.4944(9) 0.0135(11) Uani d DU 1 1
C C5 -0.7834(14) -0.1462(9) -0.3596(18) 0.0153(15) Uani d DU 1 1
H H5A -0.8543 -0.2125 -0.3305 0.018 Uiso calc R 1 1
H H5B -0.6763 -0.1326 -0.3113 0.018 Uiso calc R 1 1
C C6 -0.9083(15) -0.0388(9) -0.359(2) 0.0149(15) Uani d DU 1 1
H H6A -0.8298 0.0313 -0.3560 0.018 Uiso calc R 1 1
H H6B -0.9867 -0.0398 -0.2934 0.018 Uiso calc R 1 1
S S7 -1.0599(4) -0.0325(3) -0.4796(9) 0.0117(11) Uani d DU 1 1
C C8 -1.0539(13) 0.1203(9) -0.516(3) 0.0136(18) Uani d DU 1 1
H H8B -1.1252 0.1292 -0.5834 0.016 Uiso calc R 1 1
H H8A -1.1221 0.1632 -0.4597 0.016 Uiso calc R 1 1
C C9 -0.8654(13) 0.1811(9) -0.532(2) 0.015(2) Uani d DU 1 1
H H9B -0.8120 0.1970 -0.4603 0.017 Uiso calc R 1 1
H H9A -0.8887 0.2566 -0.5669 0.017 Uiso calc R 1 1

loop_
_atom_site_aniso_label
_atom_site_aniso_U_11
_atom_site_aniso_U_22
_atom_site_aniso_U_33
_atom_site_aniso_U_12
_atom_site_aniso_U_13
_atom_site_aniso_U_23
Pt1 0.01196(19) 0.0117(2) 0.012(2) -0.0001(2) -0.0020(5) -0.0001(6)
Br1 0.0320(6) 0.0214(6) 0.015(3) 0.0076(5) -0.0027(14) -0.0067(14)
Br2 0.0191(5) 0.0266(7) 0.013(3) 0.0033(5) -0.0069(13) -0.0009(15)
S1 0.0221(12) 0.0168(10) 0.012(5) -0.0040(9) 0.0024(19) 0.0010(16)
C2 0.012(3) 0.018(2) 0.014(6) -0.0027(16) 0.001(3) -0.005(3)
C3 0.013(2) 0.019(2) 0.015(5) -0.0011(17) -0.003(2) -0.005(3)
S4 0.0125(12) 0.0144(13) 0.013(3) 0.0021(10) -0.0032(18) -0.001(2)
C5 0.015(3) 0.018(3) 0.012(3) 0.005(2) -0.003(3) 0.001(3)
C6 0.015(3) 0.019(3) 0.011(3) 0.005(3) -0.004(3) -0.001(3)
S7 0.0101(11) 0.0135(13) 0.012(3) 0.0003(10) -0.0030(17) 0.000(2)
C8 0.017(2) 0.0126(14) 0.011(5) 0.001(2) -0.004(3) -0.001(2)
C9 0.020(2) 0.0120(16) 0.012(6) -0.0012(17) -0.004(3) 0.000(2)

loop_
_atom_type_symbol
_atom_type_description
_atom_type_scat_dispersion_real
_atom_type_scat_dispersion_imag
_atom_type_scat_source
C C 0.0033 0.0016 'International Tables Vol C Tables 4.2.6.8 and 6.1.1.4'
H H 0.0000 0.0000 'International Tables Vol C Tables 4.2.6.8 and 6.1.1.4'
S S 0.1246 0.1234 'International Tables Vol C Tables 4.2.6.8 and 6.1.1.4'
Br Br -0.2901 2.4595 'International Tables Vol C Tables 4.2.6.8 and 6.1.1.4'
Pt Pt -1.7033 8.3905 'International Tables Vol C Tables 4.2.6.8 and 6.1.1.4'

loop_
_geom_angle_atom_site_label_1
_geom_angle_atom_site_label_2
_geom_angle_atom_site_label_3
_geom_angle_site_symmetry_3
_geom_angle
S4 Pt1 S7 . 87.8(4)
S4 Pt1 Br1 . 87.1(3)
S7 Pt1 Br1 . 173.1(2)
S4 Pt1 Br2 . 176.35(14)
S7 Pt1 Br2 . 91.5(3)
Br1 Pt1 Br2 . 93.3(2)
S4 Pt1 S1 . 83.63(18)
S7 Pt1 S1 . 79.72(19)
Br1 Pt1 S1 . 104.34(17)
Br2 Pt1 S1 . 99.75(16)
S4 Pt1 S4 4_444 86.79(13)
S7 Pt1 S4 4_444 73.3(2)
Br1 Pt1 S4 4_444 101.69(17)
Br2 Pt1 S4 4_444 89.56(19)
S1 Pt1 S4 4_444 151.7(3)
C9 S1 C2 . 101.2(11)
C9 S1 Pt1 . 94.1(4)
C2 S1 Pt1 . 89.9(4)
C3 C2 S1 . 117.9(16)
C3 C2 H2A . 107.8
S1 C2 H2A . 107.8
C3 C2 H2B . 107.8
S1 C2 H2B . 107.8
H2A C2 H2B . 107.2
C2 C3 S4 . 117.5(8)
C2 C3 H3B . 107.9
S4 C3 H3B . 107.9
C2 C3 H3A . 107.9
S4 C3 H3A . 107.9
H3B C3 H3A . 107.2
C5 S4 C3 . 101.2(12)
C5 S4 Pt1 . 107.4(5)
C3 S4 Pt1 . 106.7(9)
C6 C5 S4 . 113.7(15)
C6 C5 H5A . 108.8
S4 C5 H5A . 108.8
C6 C5 H5B . 108.8
S4 C5 H5B . 108.8
H5A C5 H5B . 107.7
C5 C6 S7 . 111.7(13)
C5 C6 H6A . 109.3
S7 C6 H6A . 109.3
C5 C6 H6B . 109.3
S7 C6 H6B . 109.3
H6A C6 H6B . 107.9
C6 S7 C8 . 103.0(10)
C6 S7 Pt1 . 108.3(5)
C8 S7 Pt1 . 105.2(10)
C9 C8 S7 . 119.7(8)
C9 C8 H8B . 107.4
S7 C8 H8B . 107.4
C9 C8 H8A . 107.4
S7 C8 H8A . 107.4
H8B C8 H8A . 106.9
C8 C9 S1 . 116.9(12)
C8 C9 H9B . 108.1
S1 C9 H9B . 108.1
C8 C9 H9A . 108.1
S1 C9 H9A . 108.1
H9B C9 H9A . 107.3

loop_
_geom_bond_atom_site_label_1
_geom_bond_atom_site_label_2
_geom_bond_site_symmetry_2
_geom_bond_distance
Pt1 S4 . 2.240(9)
Pt1 S7 . 2.236(9)
Pt1 Br1 . 2.450(5)
Pt1 Br2 . 2.470(5)
Pt1 S1 . 3.040(3)
Pt1 S4 4_444 3.231(6)
S1 C9 . 1.807(16)
S1 C2 . 1.800(17)
C2 C3 . 1.516(12)
C2 H2A . 0.9700
C2 H2B . 0.9700
C3 S4 . 1.782(10)
C3 H3B . 0.9700
C3 H3A . 0.9700
S4 C5 . 1.811(19)
C5 C6 . 1.504(11)
C5 H5A . 0.9700
C5 H5B . 0.9700
C6 S7 . 1.823(19)
C6 H6A . 0.9700
C6 H6B . 0.9700
S7 C8 . 1.789(11)
C8 C9 . 1.511(11)
C8 H8B . 0.9700
C8 H8A . 0.9700
C9 H9B . 0.9700
C9 H9A . 0.9700

loop_
_geom_torsion_atom_site_label_1
_geom_torsion_atom_site_label_2
_geom_torsion_atom_site_label_3
_geom_torsion_atom_site_label_4
_geom_torsion_site_symmetry_1
_geom_torsion
S4 Pt1 S1 C9 . -105.5(9)
S7 Pt1 S1 C9 . -16.6(9)
Br1 Pt1 S1 C9 . 169.2(9)
Br2 Pt1 S1 C9 . 73.2(9)
S4 Pt1 S1 C9 4_444 -34.5(9)
S4 Pt1 S1 C2 . -4.2(7)
S7 Pt1 S1 C2 . 84.6(7)
Br1 Pt1 S1 C2 . -89.6(7)
Br2 Pt1 S1 C2 . 174.4(6)
S4 Pt1 S1 C2 4_444 66.7(7)
C9 S1 C2 C3 . 127.3(14)
Pt1 S1 C2 C3 . 33.2(14)
S1 C2 C3 S4 . -61(3)
C2 C3 S4 C5 . -62(3)
C2 C3 S4 Pt1 . 50(3)
S7 Pt1 S4 C5 . 9.3(4)
Br1 Pt1 S4 C5 . -166.0(4)
Br2 Pt1 S4 C5 . -69(4)
S1 Pt1 S4 C5 . 89.2(4)
S4 Pt1 S4 C5 4_444 -64.2(4)
S7 Pt1 S4 C3 . -98.5(9)
Br1 Pt1 S4 C3 . 86.1(9)
Br2 Pt1 S4 C3 . -177(4)
S1 Pt1 S4 C3 . -18.6(9)
S4 Pt1 S4 C3 4_444 -172.0(10)
C3 S4 C5 C6 . 81.8(10)
Pt1 S4 C5 C6 . -29.8(9)
S4 C5 C6 S7 . 37.7(11)
C5 C6 S7 C8 . -139.3(12)
C5 C6 S7 Pt1 . -28.2(12)
S4 Pt1 S7 C6 . 8.2(5)
Br1 Pt1 S7 C6 . 50.8(11)
Br2 Pt1 S7 C6 . -175.4(4)
S1 Pt1 S7 C6 . -75.8(5)
S4 Pt1 S7 C6 4_444 95.5(5)
S4 Pt1 S7 C8 . 117.7(7)
Br1 Pt1 S7 C8 . 160.4(10)
Br2 Pt1 S7 C8 . -65.8(6)
S1 Pt1 S7 C8 . 33.8(6)
S4 Pt1 S7 C8 4_444 -154.9(7)
C6 S7 C8 C9 . 53(3)
Pt1 S7 C8 C9 . -60(2)
S7 C8 C9 S1 . 45(3)
C2 S1 C9 C8 . -100.7(19)
Pt1 S1 C9 C8 . -10(2)
